data_7231088
loop_
_publ_author_name
'Ion, Adrian E.'
'Dogaru, Andreea'
'Shova, Sergiu'
'Madalan, Augustin M.'
'Akintola, Oluseun'
'Ionescu, Sorana'
'Voicescu, Mariana'
'Nica, Simona'
'Buchholz, Axel'
'Plass, Winfried'
'Andruh, Marius'

_publ_section_title
;
 Organic co-crystals of 1,3-bis(4-pyridyl)azulene with a series of
 hydrogen-bond donors
;
_journal_issue 31
_journal_name_full CrystEngComm
_journal_page_first 4463
_journal_paper_doi 10.1039/C8CE00945G
_journal_volume 20
_journal_year 2018
_chemical_formula_moiety 'C9 H6 O6, C20 H14 N2, 0.85(H2 O)'
_chemical_formula_sum 'C29 H21.7 N2 O6.85'
_chemical_formula_weight 507.78
_space_group_crystal_system monoclinic
_space_group_IT_number 14
_space_group_name_Hall '-P 2ybc'
_space_group_name_H-M_alt 'P 1 21/c 1'
_symmetry_space_group_name_Hall '-P 2ybc'
_symmetry_space_group_name_H-M 'P 1 21/c 1'
_atom_sites_solution_hydrogens geom
_atom_sites_solution_primary dual
_atom_sites_solution_secondary difmap
_audit_creation_date 2018-03-14
_audit_creation_method
;
Olex2 1.2
(compiled 2017.08.10 svn.r3458 for OlexSys, GUI svn.r5381)
;
_audit_update_record
;
2018-04-03 deposited with the CCDC.
2018-07-05 downloaded from the CCDC.
;
_cell_angle_alpha 90.00
_cell_angle_beta 117.943(7)
_cell_angle_gamma 90.00
_cell_formula_units_Z 4
_cell_length_a 21.627(2)
_cell_length_b 7.3399(7)
_cell_length_c 20.281(3)
_cell_measurement_reflns_used 2038
_cell_measurement_temperature 293(2)
_cell_measurement_theta_max 27.7550
_cell_measurement_theta_min 2.1220
_cell_volume 2844.1(6)
_computing_cell_refinement
;
CrysAlisPro, Agilent Technologies,
Version 1.171.36.32 (release 02-08-2013 CrysAlis171 .NET)
(compiled Aug  2 2013,16:46:58)
;
_computing_data_collection
;
CrysAlisPro, Agilent Technologies,
Version 1.171.36.32 (release 02-08-2013 CrysAlis171 .NET)
(compiled Aug  2 2013,16:46:58)
;
_computing_data_reduction
;
CrysAlisPro, Agilent Technologies,
Version 1.171.36.32 (release 02-08-2013 CrysAlis171 .NET)
(compiled Aug  2 2013,16:46:58)
;
_computing_molecular_graphics 'Olex2 (Dolomanov et al., 2009)'
_computing_publication_material 'Olex2 (Dolomanov et al., 2009)'
_computing_structure_refinement 'ShelXL (Sheldrick, 2015)'
_computing_structure_solution 'ShelXT (Sheldrick, 2015)'
_diffrn_ambient_temperature 293(2)
_diffrn_detector_area_resol_mean 16.1593
_diffrn_measured_fraction_theta_full 0.985
_diffrn_measured_fraction_theta_max 0.985
_diffrn_measurement_details
;
#__ type_ start__ end____ width___ exp.time_
  1 omega   53.00   95.00   1.0000   90.0000
omega____ theta____ kappa____ phi______ frames
    -       19.5127  178.0000 -150.0000 42

#__ type_ start__ end____ width___ exp.time_
  2 omega    3.00   89.00   1.0000   90.0000
omega____ theta____ kappa____ phi______ frames
    -       19.5127   19.0000 -180.0000 86

#__ type_ start__ end____ width___ exp.time_
  3 omega   40.00   69.00   1.0000   90.0000
omega____ theta____ kappa____ phi______ frames
    -       19.5127  178.0000  -60.0000 29

#__ type_ start__ end____ width___ exp.time_
  4 omega  -81.00  -47.00   1.0000   90.0000
omega____ theta____ kappa____ phi______ frames
    -      -17.1690 -178.0000 -180.0000 34

#__ type_ start__ end____ width___ exp.time_
  5 omega  -47.00   -3.00   1.0000   90.0000
omega____ theta____ kappa____ phi______ frames
    -       19.6690  -57.0000 -120.0000 44
;
_diffrn_measurement_device_type 'Xcalibur, Eos'
_diffrn_measurement_method '\w scans'
_diffrn_orient_matrix_UB_11 0.0266485000
_diffrn_orient_matrix_UB_12 -0.0629262000
_diffrn_orient_matrix_UB_13 0.0219094000
_diffrn_orient_matrix_UB_21 0.0097077000
_diffrn_orient_matrix_UB_22 0.0560169000
_diffrn_orient_matrix_UB_23 0.0318633000
_diffrn_orient_matrix_UB_31 -0.0239532000
_diffrn_orient_matrix_UB_32 -0.0473676000
_diffrn_orient_matrix_UB_33 0.0085094000
_diffrn_radiation_monochromator graphite
_diffrn_radiation_type MoK\a
_diffrn_radiation_wavelength 0.71073
_diffrn_reflns_av_R_equivalents 0.0000
_diffrn_reflns_av_unetI/netI 0.1351
_diffrn_reflns_limit_h_max 25
_diffrn_reflns_limit_h_min -25
_diffrn_reflns_limit_k_max 8
_diffrn_reflns_limit_k_min -8
_diffrn_reflns_limit_l_max 24
_diffrn_reflns_limit_l_min -24
_diffrn_reflns_number 4957
_diffrn_reflns_theta_full 25.02
_diffrn_reflns_theta_max 25.02
_diffrn_reflns_theta_min 2.01
_diffrn_source 'Enhance (Mo) X-ray Source'
_exptl_absorpt_coefficient_mu 0.086
_exptl_absorpt_correction_T_max 1.00000
_exptl_absorpt_correction_T_min 0.74210
_exptl_absorpt_correction_type multi-scan
_exptl_absorpt_process_details
;
CrysAlisPro, Agilent Technologies,
Version 1.171.36.32 (release 02-08-2013 CrysAlis171 .NET)
(compiled Aug  2 2013,16:46:58)
Empirical absorption correction using spherical harmonics,
 implemented in SCALE3 ABSPACK scaling algorithm.
;
_exptl_crystal_colour 'clear light orange'
_exptl_crystal_colour_lustre clear
_exptl_crystal_colour_modifier light
_exptl_crystal_colour_primary orange
_exptl_crystal_density_diffrn 1.186
_exptl_crystal_density_method 'not measured'
_exptl_crystal_description prism
_exptl_crystal_F_000 1058
_exptl_crystal_size_max 0.35
_exptl_crystal_size_mid 0.15
_exptl_crystal_size_min 0.05
_refine_diff_density_max 0.428
_refine_diff_density_min -0.251
_refine_diff_density_rms 0.091
_refine_ls_extinction_method none
_refine_ls_goodness_of_fit_ref 0.992
_refine_ls_hydrogen_treatment constr
_refine_ls_matrix_type full
_refine_ls_number_parameters 368
_refine_ls_number_reflns 4957
_refine_ls_number_restraints 6
_refine_ls_restrained_S_all 0.991
_refine_ls_R_factor_all 0.1492
_refine_ls_R_factor_gt 0.0821
_refine_ls_shift/su_max 0.000
_refine_ls_shift/su_mean 0.000
_refine_ls_structure_factor_coef Fsqd
_refine_ls_weighting_details 'calc w=1/[\s^2^(Fo^2^)+(0.1072P)^2^+0.0000P] where P=(Fo^2^+2Fc^2^)/3'
_refine_ls_weighting_scheme calc
_refine_ls_wR_factor_gt 0.2051
_refine_ls_wR_factor_ref 0.2523
_reflns_number_gt 2450
_reflns_number_total 4957
_reflns_threshold_expression >2sigma(I)
_cod_data_source_file c8ce00945g2.cif
_cod_data_source_block shi_2460_sini
_cod_depositor_comments 'Adding full bibliography for 7231086--7231091.cif.'
_cod_original_cell_volume 2844.1(5)
_cod_original_formula_sum 'C29 H21.70 N2 O6.85'
_cod_database_code 7231088
_chemical_oxdiff_formula 'C25 H30 N2 O6'
_chemical_oxdiff_usercomment S_32
_reflns_odcompleteness_completeness 97.36
_reflns_odcompleteness_iscentric 1
_reflns_odcompleteness_theta 26.32
_olex2_refinement_description
;
1. Twinned data refinement
 Scales: 0.570(3)
 0.430(3)
2. Fixed Uiso
 At 1.2 times of:
  All C(H) groups
 At 1.5 times of:
  All O(H) groups, All O(H,H) groups
3. Uiso/Uaniso restraints and constraints
C14 \\sim N1: within 2A with sigma of 0.04 and sigma for terminal atoms of 0.08
4. Others
 Fixed Sof: O1W(0.15) H1WA(0.15) H1WB(0.15) O4W(0.05) H4WA(0.05) H4WB(0.05)
 O8W(0.1) H8WA(0.1) H8WB(0.1) O2W(0.15) H2WA(0.15) H2WB(0.15) O6W(0.15)
 H6WA(0.15) H6WB(0.15) O5W(0.05) H5WA(0.05) H5WB(0.05) O7W(0.1) H7WA(0.1)
 H7WB(0.1) O3W(0.1) H3WA(0.1) H3WB(0.1)
5.a Riding coordinates:
 O1(H1), O5(H5), O1W(H1WA,H1WB), O4W(H4WA,H4WB), O8W(H8WA,H8WB), O2W(H2WA,
 H2WB), O6W(H6WA,H6WB), O5W(H5WA,H5WB), O7W(H7WA,H7WB), O3W(H3WA,H3WB)
5.b Aromatic/amide H refined with riding coordinates:
 C3(H3A), C5(H5A), C7(H7), C10(H10), C11(H11), C13(H13), C14(H14), C16(H16),
 C29(H29), C30(H30), C28(H28), C27(H27), C24(H24), C23(H23), C22(H22), C21(H21),
  C20(H20)
5.c Idealised tetrahedral OH refined as rotating group:
 O3(H3)
;
_olex2_submission_special_instructions 'No special instructions were received'

loop_
_space_group_symop_id
_space_group_symop_operation_xyz
1 'x, y, z'
2 '-x, y+1/2, -z+1/2'
3 '-x, -y, -z'
4 'x, -y-1/2, z-1/2'

loop_
_atom_site_label
_atom_site_type_symbol
_atom_site_fract_x
_atom_site_fract_y
_atom_site_fract_z
_atom_site_U_iso_or_equiv
_atom_site_adp_type
_atom_site_occupancy
_atom_site_calc_flag
_atom_site_disorder_assembly
_atom_site_disorder_group
_atom_site_refinement_flags_posn
_atom_site_refinement_flags_adp
O1 O 0.6562(2) 0.8146(8) 0.5871(3) 0.088(2) Uani 1 d . . . .
H1 H 0.6126 0.8056 0.5585 0.132 Uiso 1 d . . R .
O2 O 0.6593(3) 0.7586(10) 0.6938(3) 0.100(2) Uani 1 d . . . .
O3 O 0.9615(2) 1.0671(7) 0.6775(2) 0.0561(12) Uani 1 d . . . .
H3 H 0.9740 1.1230 0.6508 0.084 Uiso 1 calc . . GR .
O4 O 0.8645(2) 1.0301(7) 0.5717(2) 0.0716(15) Uani 1 d . . . .
O5 O 0.9896(2) 0.7344(6) 0.9002(2) 0.0524(12) Uani 1 d . . . .
H5 H 1.0206 0.7227 0.9441 0.079 Uiso 1 d . . R .
O6 O 0.9024(2) 0.7748(8) 0.9260(2) 0.0680(15) Uani 1 d . . . .
C1 C 0.6882(3) 0.7989(10) 0.6582(5) 0.062(2) Uani 1 d . . . .
C2 C 0.7653(3) 0.8288(8) 0.6931(4) 0.0435(15) Uani 1 d . . . .
C3 C 0.8074(3) 0.7926(8) 0.7670(4) 0.0452(15) Uani 1 d . . . .
H3A H 0.7868 0.7530 0.7957 0.054 Uiso 1 calc . . R .
C4 C 0.8803(3) 0.8127(8) 0.8012(3) 0.0362(13) Uani 1 d . . . .
C5 C 0.9086(3) 0.8795(7) 0.7574(3) 0.0353(13) Uani 1 d . . . .
H5A H 0.9568 0.8928 0.7782 0.042 Uiso 1 calc . . R .
C6 C 0.8670(3) 0.9269(7) 0.6837(3) 0.0383(14) Uani 1 d . . . .
C7 C 0.7945(3) 0.8976(8) 0.6505(3) 0.0458(15) Uani 1 d . . . .
H7 H 0.7663 0.9242 0.6003 0.055 Uiso 1 calc . . R .
C8 C 0.8970(3) 1.0096(9) 0.6373(3) 0.0422(15) Uani 1 d . . . .
C9 C 0.9257(3) 0.7694(8) 0.8815(3) 0.0440(15) Uani 1 d . . . .
N1 N 0.5241(3) 0.7623(10) 0.5184(5) 0.083(2) Uani 1 d . . . U
N2 N 0.0647(3) 0.7053(8) 0.0452(3) 0.0542(15) Uani 1 d . . . .
C10 C 0.4958(4) 0.6979(13) 0.4481(5) 0.080(3) Uani 1 d . . . .
H10 H 0.5252 0.6734 0.4274 0.097 Uiso 1 calc . . R .
C11 C 0.4276(3) 0.6680(11) 0.4070(5) 0.071(2) Uani 1 d . . . .
H11 H 0.4112 0.6165 0.3599 0.086 Uiso 1 calc . . R .
C12 C 0.3799(3) 0.7123(9) 0.4332(4) 0.0540(18) Uani 1 d . . . .
C13 C 0.4076(3) 0.7833(11) 0.5050(4) 0.066(2) Uani 1 d . . . .
H13 H 0.3790 0.8166 0.5258 0.080 Uiso 1 calc . . R .
C14 C 0.4810(4) 0.8025(12) 0.5450(5) 0.086(3) Uani 1 d . . . U
H14 H 0.5001 0.8468 0.5936 0.103 Uiso 1 calc . . R .
C15 C 0.3056(3) 0.6806(9) 0.3866(3) 0.0478(17) Uani 1 d . . . .
C16 C 0.2712(3) 0.7049(9) 0.3090(3) 0.0478(17) Uani 1 d . . . .
H16 H 0.2932 0.7415 0.2813 0.057 Uiso 1 calc . . R .
C17 C 0.1996(3) 0.6671(8) 0.2784(3) 0.0421(15) Uani 1 d . . . .
C25 C 0.1863(3) 0.6082(8) 0.3373(3) 0.0427(15) Uani 1 d . . . .
C19 C 0.2549(3) 0.6176(9) 0.4065(3) 0.0485(16) Uani 1 d . . . .
C26 C 0.1510(3) 0.6828(8) 0.1986(3) 0.0415(15) Uani 1 d . . . .
C29 C 0.1770(3) 0.6605(10) 0.1467(4) 0.060(2) Uani 1 d . . . .
H29 H 0.2242 0.6355 0.1636 0.073 Uiso 1 calc . . R .
C30 C 0.1333(4) 0.6754(10) 0.0723(3) 0.0597(19) Uani 1 d . . . .
H30 H 0.1517 0.6645 0.0392 0.072 Uiso 1 calc . . R .
C28 C 0.0386(4) 0.7230(9) 0.0917(4) 0.0567(19) Uani 1 d . . . .
H28 H -0.0093 0.7414 0.0722 0.068 Uiso 1 calc . . R .
C27 C 0.0796(3) 0.7154(8) 0.1691(3) 0.0442(15) Uani 1 d . . . .
H27 H 0.0594 0.7317 0.2003 0.053 Uiso 1 calc . . R .
C24 C 0.1249(3) 0.5409(8) 0.3310(3) 0.0451(15) Uani 1 d . . . .
H24 H 0.0884 0.5331 0.2825 0.054 Uiso 1 calc . . R .
C23 C 0.1090(3) 0.4824(10) 0.3863(4) 0.0567(18) Uani 1 d . . . .
H23 H 0.0624 0.4509 0.3698 0.068 Uiso 1 calc . . R .
C22 C 0.1514(4) 0.4640(10) 0.4615(4) 0.064(2) Uani 1 d . . . .
H22 H 0.1298 0.4223 0.4890 0.076 Uiso 1 calc . . R .
C21 C 0.2228(4) 0.4998(11) 0.5021(4) 0.073(2) Uani 1 d . . . .
H21 H 0.2431 0.4734 0.5528 0.087 Uiso 1 calc . . R .
C20 C 0.2678(3) 0.5696(10) 0.4771(4) 0.0604(19) Uani 1 d . . . .
H20 H 0.3137 0.5864 0.5140 0.072 Uiso 1 calc . . R .
O1W O 0.2907(18) 1.012(5) 0.575(2) 0.079(11) Uiso 0.15 d A 2 . .
H1WA H 0.3065 1.0092 0.5438 0.118 Uiso 0.15 d A 2 R .
H1WB H 0.3193 1.0693 0.6140 0.118 Uiso 0.15 d A 2 R .
O4W O 0.421(7) 0.663(17) 0.699(7) 0.10(4) Uiso 0.05 d B 1 . .
H4WA H 0.3902 0.7460 0.6862 0.150 Uiso 0.05 d B 1 R .
H4WB H 0.4052 0.5653 0.7080 0.150 Uiso 0.05 d B 1 R .
O8W O 0.422(3) 0.529(7) 0.666(3) 0.075(14) Uiso 0.10 d C 4 . .
H8WA H 0.4403 0.5003 0.6379 0.112 Uiso 0.10 d C 4 R .
H8WB H 0.3884 0.6020 0.6425 0.112 Uiso 0.10 d C 4 R .
O2W O 0.309(3) 1.100(6) 0.608(3) 0.106(15) Uiso 0.15 d D 1 . .
H2WA H 0.2655 1.0824 0.5845 0.160 Uiso 0.15 d D 1 R .
H2WB H 0.3266 1.0822 0.5781 0.160 Uiso 0.15 d D 1 R .
O6W O 0.3418(17) 1.008(4) 0.6997(19) 0.074(9) Uiso 0.15 d E 4 . .
H6WA H 0.3241 1.0796 0.6626 0.111 Uiso 0.15 d E 4 R .
H6WB H 0.3352 1.0498 0.7349 0.111 Uiso 0.15 d E 4 R .
O5W O 0.452(7) 0.386(19) 0.736(8) 0.12(5) Uiso 0.05 d F 3 . .
H5WA H 0.4380 0.2784 0.7376 0.184 Uiso 0.05 d F 3 R .
H5WB H 0.4862 0.3828 0.7271 0.184 Uiso 0.05 d F 3 R .
O7W O 0.394(4) 0.554(11) 0.710(5) 0.14(3) Uiso 0.10 d G 2 . .
H7WA H 0.3591 0.5933 0.6711 0.215 Uiso 0.10 d G 2 R .
H7WB H 0.3793 0.4818 0.7331 0.215 Uiso 0.10 d G 2 R .
O3W O 0.355(5) 1.082(12) 0.646(5) 0.15(3) Uiso 0.10 d H 3 . .
H3WA H 0.3666 1.0906 0.6114 0.220 Uiso 0.10 d H 3 R .
H3WB H 0.3509 0.9698 0.6541 0.220 Uiso 0.10 d H 3 R .

loop_
_atom_site_aniso_label
_atom_site_aniso_U_11
_atom_site_aniso_U_22
_atom_site_aniso_U_33
_atom_site_aniso_U_23
_atom_site_aniso_U_13
_atom_site_aniso_U_12
O1 0.036(2) 0.118(5) 0.075(4) 0.025(4) -0.004(3) -0.013(3)
O2 0.048(3) 0.159(6) 0.090(4) 0.012(4) 0.030(3) -0.013(4)
O3 0.043(2) 0.076(3) 0.052(3) 0.013(3) 0.025(2) 0.000(2)
O4 0.069(3) 0.098(4) 0.039(3) 0.006(3) 0.017(2) -0.022(3)
O5 0.040(2) 0.073(3) 0.034(2) 0.006(2) 0.0085(19) 0.009(2)
O6 0.065(3) 0.106(4) 0.048(3) 0.006(3) 0.038(2) 0.009(3)
C1 0.036(4) 0.068(5) 0.074(6) 0.006(4) 0.019(4) -0.010(3)
C2 0.038(3) 0.043(3) 0.044(4) 0.002(3) 0.015(3) 0.000(3)
C3 0.040(3) 0.043(3) 0.061(4) 0.004(3) 0.030(3) 0.006(3)
C4 0.039(3) 0.035(3) 0.034(3) -0.003(3) 0.016(3) 0.003(3)
C5 0.034(3) 0.036(3) 0.030(3) -0.003(3) 0.010(3) 0.002(2)
C6 0.032(3) 0.038(3) 0.037(3) -0.001(3) 0.010(3) 0.003(2)
C7 0.044(3) 0.042(3) 0.039(3) -0.004(3) 0.009(3) 0.006(3)
C8 0.035(3) 0.056(4) 0.029(3) 0.001(3) 0.010(3) 0.003(3)
C9 0.047(4) 0.045(4) 0.040(3) 0.000(3) 0.020(3) 0.003(3)
N1 0.039(3) 0.092(5) 0.100(6) 0.035(5) 0.018(4) -0.003(3)
N2 0.051(3) 0.066(4) 0.032(3) 0.001(3) 0.008(3) -0.005(3)
C10 0.043(4) 0.111(7) 0.076(6) 0.024(6) 0.018(4) 0.006(4)
C11 0.042(4) 0.090(6) 0.077(5) 0.002(5) 0.024(4) 0.000(4)
C12 0.042(3) 0.053(4) 0.049(4) -0.006(4) 0.007(3) -0.014(3)
C13 0.046(4) 0.085(6) 0.053(4) 0.017(4) 0.010(4) -0.010(4)
C14 0.064(5) 0.093(7) 0.053(5) 0.000(5) -0.012(5) -0.026(5)
C15 0.032(3) 0.071(5) 0.035(3) 0.007(3) 0.011(3) -0.002(3)
C16 0.034(3) 0.065(5) 0.037(3) 0.004(3) 0.011(3) -0.001(3)
C17 0.040(3) 0.045(3) 0.033(3) 0.001(3) 0.011(3) -0.002(3)
C25 0.039(3) 0.039(3) 0.041(3) -0.002(3) 0.011(3) 0.004(3)
C19 0.044(3) 0.055(4) 0.032(3) -0.002(3) 0.006(3) 0.003(3)
C26 0.045(3) 0.037(3) 0.039(3) 0.001(3) 0.016(3) 0.000(3)
C29 0.043(4) 0.079(5) 0.049(4) -0.005(4) 0.012(3) 0.000(4)
C30 0.069(5) 0.074(5) 0.033(3) 0.000(4) 0.021(3) -0.002(4)
C28 0.051(4) 0.064(5) 0.038(4) 0.002(4) 0.006(3) -0.003(3)
C27 0.042(3) 0.046(3) 0.038(3) -0.002(3) 0.013(3) -0.004(3)
C24 0.037(3) 0.050(4) 0.040(3) -0.006(3) 0.011(3) -0.005(3)
C23 0.046(4) 0.070(5) 0.064(4) -0.002(4) 0.034(4) -0.002(3)
C22 0.064(4) 0.076(5) 0.055(4) 0.013(4) 0.032(4) -0.004(4)
C21 0.081(5) 0.091(6) 0.042(4) 0.002(4) 0.025(4) -0.002(5)
C20 0.051(4) 0.079(5) 0.046(4) -0.003(4) 0.019(3) -0.007(4)

loop_
_atom_type_symbol
_atom_type_description
_atom_type_scat_dispersion_real
_atom_type_scat_dispersion_imag
_atom_type_scat_source
C C 0.0033 0.0016 'International Tables Vol C Tables 4.2.6.8 and 6.1.1.4'
H H 0.0000 0.0000 'International Tables Vol C Tables 4.2.6.8 and 6.1.1.4'
N N 0.0061 0.0033 'International Tables Vol C Tables 4.2.6.8 and 6.1.1.4'
O O 0.0106 0.0060 'International Tables Vol C Tables 4.2.6.8 and 6.1.1.4'

loop_
_geom_angle_atom_site_label_1
_geom_angle_atom_site_label_2
_geom_angle_atom_site_label_3
_geom_angle
O1 C1 C2 114.5(7)
O2 C1 O1 123.1(6)
O2 C1 C2 122.4(7)
C3 C2 C1 120.9(7)
C3 C2 C7 119.5(5)
C7 C2 C1 119.6(6)
C2 C3 C4 122.6(6)
C3 C4 C9 122.2(6)
C5 C4 C3 116.9(5)
C5 C4 C9 120.9(5)
C6 C5 C4 121.7(5)
C5 C6 C7 119.7(6)
C5 C6 C8 121.9(5)
C7 C6 C8 118.4(5)
C2 C7 C6 119.4(5)
O3 C8 C6 112.8(5)
O4 C8 O3 123.6(6)
O4 C8 C6 123.5(5)
O5 C9 C4 115.9(5)
O6 C9 O5 123.3(6)
O6 C9 C4 120.7(6)
C14 N1 C10 117.1(6)
C28 N2 C30 119.3(5)
C11 C10 N1 123.0(9)
C10 C11 C12 121.4(9)
C11 C12 C15 120.2(6)
C13 C12 C11 116.8(6)
C13 C12 C15 123.0(7)
C12 C13 C14 117.2(8)
N1 C14 C13 124.5(8)
C16 C15 C12 123.6(6)
C16 C15 C19 106.7(5)
C19 C15 C12 129.6(6)
C17 C16 C15 111.5(6)
C16 C17 C25 107.8(5)
C16 C17 C26 123.1(6)
C25 C17 C26 129.1(5)
C17 C25 C19 105.9(5)
C24 C25 C17 127.1(5)
C24 C25 C19 126.8(6)
C15 C19 C25 108.0(5)
C20 C19 C15 125.3(6)
C20 C19 C25 126.7(6)
C29 C26 C17 118.9(5)
C27 C26 C17 124.5(6)
C27 C26 C29 116.6(5)
C30 C29 C26 120.3(6)
N2 C30 C29 122.0(7)
N2 C28 C27 122.9(6)
C26 C27 C28 118.9(6)
C25 C24 C23 129.5(6)
C22 C23 C24 129.9(6)
C23 C22 C21 128.2(7)
C20 C21 C22 128.8(7)
C19 C20 C21 129.9(6)

loop_
_geom_bond_atom_site_label_1
_geom_bond_atom_site_label_2
_geom_bond_distance
O1 C1 1.279(9)
O2 C1 1.192(9)
O3 C8 1.312(6)
O4 C8 1.189(7)
O5 C9 1.276(7)
O6 C9 1.224(7)
C1 C2 1.492(8)
C2 C3 1.366(8)
C2 C7 1.382(9)
C3 C4 1.401(8)
C4 C5 1.384(8)
C4 C9 1.489(8)
C5 C6 1.380(7)
C6 C7 1.404(7)
C6 C8 1.498(8)
N1 C10 1.346(11)
N1 C14 1.311(11)
N2 C30 1.336(8)
N2 C28 1.313(9)
C10 C11 1.328(9)
C11 C12 1.403(10)
C12 C13 1.390(10)
C12 C15 1.451(8)
C13 C14 1.411(10)
C15 C16 1.403(8)
C15 C19 1.412(9)
C16 C17 1.400(8)
C17 C25 1.419(8)
C17 C26 1.465(8)
C25 C19 1.492(8)
C25 C24 1.365(8)
C19 C20 1.371(9)
C26 C29 1.416(9)
C26 C27 1.391(8)
C29 C30 1.359(9)
C28 C27 1.396(8)
C24 C23 1.387(9)
C23 C22 1.369(10)
C22 C21 1.392(10)
C21 C20 1.388(10)

loop_
_geom_hbond_atom_site_label_D
_geom_hbond_atom_site_label_H
_geom_hbond_atom_site_label_A
_geom_hbond_distance_DH
_geom_hbond_distance_HA
_geom_hbond_distance_DA
_geom_hbond_angle_DHA
_geom_hbond_site_symmetry_A
O1 H1 N1 0.85 1.72 2.554(7) 166.5 .
O3 H3 O5 0.82 1.77 2.583(6) 173.6 2_756
O5 H5 N2 0.83 1.81 2.617(6) 162.0 1_656
C30 H30 O4 0.93 2.33 3.129(8) 144.3 2_645
C22 H22 O6 0.93 2.40 3.313(9) 167.1 2_646

loop_
_twin_individual_id
_twin_individual_mass_fraction_refined
1 0.570(3)
2 0.430(3)
